data_4062519
_journal_name_full Organometallics
_journal_paper_doi 10.1021/om030686e
_journal_year 2004
_chemical_formula_sum 'C33.5 H64 B Ir P4'
_chemical_formula_weight 793.80
_space_group_IT_number 15
_symmetry_cell_setting monoclinic
_symmetry_space_group_name_Hall '-C 2yc'
_symmetry_space_group_name_H-M 'C 1 2/c 1'
_cell_angle_alpha 90
_cell_angle_beta 92.273(2)
_cell_angle_gamma 90
_cell_formula_units_Z 8
_cell_length_a 36.527(3)
_cell_length_b 10.0508(7)
_cell_length_c 20.125(1)
_cell_measurement_temperature 124.2
_cell_volume 7382.7(8)
_diffrn_ambient_temperature 124.2
_exptl_crystal_density_diffrn 1.428
_cod_depositor_comments
;
The following automatic conversions were performed:

'_atom_site_thermal_displace_type' tag value 'Uij' was replaced with
'Uani' value 114 times.

Automatic conversion script
Id: cif_fix_values 1646 2011-03-28 12:23:43Z adriana 
;
_cod_original_sg_symbol_H-M 'C 2/c'
_cod_original_formula_sum 'C33.50 H64 B Ir P4 '
_cod_database_code 4062519

loop_
_symmetry_equiv_pos_as_xyz
'  +x,  +y,  +z'
' 1/2+x, 1/2+y,  +z'
'  -x,  +y, 1/2-z'
' 1/2-x, 1/2+y, 1/2-z'
'  -x,  -y,  -z'
' 1/2-x, 1/2-y,  -z'
'  +x,  -y, 1/2+z'
' 1/2+x, 1/2-y, 1/2+z'

loop_
_atom_site_aniso_label
_atom_site_aniso_U_11
_atom_site_aniso_U_22
_atom_site_aniso_U_33
_atom_site_aniso_U_12
_atom_site_aniso_U_13
_atom_site_aniso_U_23
Ir(1) 0.0131(1) 0.0219(1) 0.0157(1) -0.00033(7) -0.00160(7) 0.00215(8)
P(1) 0.0211(7) 0.0292(8) 0.0212(7) -0.0017(5) -0.0027(5) 0.0051(6)
P(2) 0.0184(7) 0.0216(7) 0.0194(7) -0.0008(5) -0.0010(5) -0.0011(5)
P(3) 0.0136(6) 0.0226(7) 0.0146(6) -0.0008(5) -0.0009(5) 0.0014(5)
P(4) 0.0137(6) 0.0245(7) 0.0182(6) 0.0014(5) -0.0021(5) 0.0017(5)
C(1) 0.041(4) 0.031(3) 0.048(4) -0.015(3) -0.009(3) 0.012(3)
C(2) 0.032(3) 0.029(3) 0.035(3) -0.004(2) -0.011(3) 0.011(3)
C(3) 0.039(4) 0.055(4) 0.024(3) 0.004(3) 0.003(3) 0.012(3)
C(4) 0.018(3) 0.030(3) 0.020(3) 0.001(2) -0.002(2) 0.000(2)
C(5) 0.016(3) 0.021(3) 0.018(3) 0.001(2) 0.002(2) 0.000(2)
C(6) 0.019(3) 0.024(3) 0.016(3) -0.001(2) -0.001(2) 0.005(2)
C(7) 0.020(3) 0.024(3) 0.011(2) -0.002(2) -0.005(2) -0.001(2)
C(8) 0.023(3) 0.024(3) 0.018(3) 0.001(2) 0.002(2) -0.001(2)
C(9) 0.030(3) 0.025(3) 0.019(3) -0.002(2) -0.002(2) 0.002(2)
C(10) 0.017(3) 0.039(3) 0.014(2) -0.008(2) -0.001(2) 0.004(2)
C(11) 0.019(3) 0.038(3) 0.018(3) -0.001(2) -0.004(2) -0.003(2)
C(12) 0.019(3) 0.027(3) 0.018(3) 0.002(2) -0.004(2) -0.001(2)
C(13) 0.030(3) 0.028(3) 0.029(3) 0.005(2) 0.003(2) 0.004(2)
C(14) 0.033(3) 0.041(3) 0.033(3) 0.012(3) 0.005(3) 0.005(3)
C(15) 0.045(4) 0.033(3) 0.035(3) 0.011(3) 0.003(3) 0.007(3)
C(16) 0.033(3) 0.041(4) 0.042(4) -0.009(3) 0.001(3) -0.018(3)
C(17) 0.048(4) 0.039(4) 0.036(4) -0.011(3) 0.001(3) -0.011(3)
C(18) 0.046(4) 0.057(4) 0.053(4) -0.012(3) -0.001(3) -0.007(4)
C(19) 0.013(2) 0.028(3) 0.021(3) 0.001(2) -0.007(2) 0.000(2)
C(20) 0.013(3) 0.048(4) 0.028(3) 0.000(2) -0.004(2) -0.001(3)
C(21) 0.022(3) 0.032(3) 0.020(3) 0.002(2) -0.005(2) 0.004(2)
C(22) 0.021(3) 0.029(3) 0.021(3) 0.000(2) -0.001(2) -0.002(2)
C(23) 0.029(3) 0.027(3) 0.027(3) -0.008(2) -0.002(2) -0.003(2)
C(24) 0.029(3) 0.029(3) 0.023(3) 0.002(2) 0.002(2) -0.001(2)
C(25) 0.022(3) 0.032(3) 0.025(3) 0.007(2) -0.002(2) -0.001(2)
C(26) 0.030(3) 0.042(4) 0.059(4) 0.011(3) 0.015(3) 0.003(3)
C(27) 0.063(5) 0.036(3) 0.042(4) 0.026(3) 0.011(3) 0.006(3)
C(28) 0.020(3) 0.032(3) 0.024(3) 0.002(2) -0.002(2) -0.002(2)
C(29) 0.046(4) 0.055(4) 0.031(3) -0.011(3) -0.011(3) 0.015(3)
C(30) 0.032(3) 0.069(5) 0.040(4) -0.012(3) -0.023(3) 0.017(4)

loop_
_atom_site_label
_atom_site_fract_x
_atom_site_fract_y
_atom_site_fract_z
_atom_site_U_iso_or_equiv
_atom_site_thermal_displace_type
_atom_site_occupancy
_atom_site_calc_flag
_atom_site_calc_attached_atom
Ir(1) -0.107390(5) 0.48688(2) 0.980265(9) 0.0169 Uani 1.000 ? ?
P(1) -0.11032(4) 0.6517(1) 0.90071(7) 0.0240 Uani 1.000 ? ?
P(2) -0.13474(3) 0.5962(1) 1.07172(6) 0.0192 Uani 1.000 ? ?
P(3) -0.16195(3) 0.3610(1) 0.96251(6) 0.0168 Uani 1.000 ? ?
P(4) -0.08339(3) 0.3201(1) 1.04977(6) 0.0184 Uani 1.000 ? ?
C(1) -0.0846(2) 0.8011(6) 0.9245(3) 0.0396 Uani 1.000 ? ?
C(2) -0.1514(2) 0.7289(6) 0.8625(3) 0.0334 Uani 1.000 ? ?
C(3) -0.0875(2) 0.6070(7) 0.8256(3) 0.0380 Uani 1.000 ? ?
C(4) -0.1443(1) 0.4754(5) 1.1362(3) 0.0236 Uani 1.000 ? ?
C(5) -0.1832(1) 0.3268(5) 1.0416(2) 0.0190 Uani 1.000 ? ?
C(6) -0.1181(1) 0.2354(5) 1.0966(2) 0.0187 Uani 1.000 ? ?
C(7) -0.1788(1) 0.2478(5) 1.1674(2) 0.0194 Uani 1.000 ? ?
C(8) -0.1723(1) 0.1153(5) 1.1873(2) 0.0232 Uani 1.000 ? ?
C(9) -0.1933(1) 0.0517(5) 1.2347(2) 0.0248 Uani 1.000 ? ?
C(10) -0.2212(1) 0.1165(6) 1.2643(2) 0.0232 Uani 1.000 ? ?
C(11) -0.2287(1) 0.2474(6) 1.2452(3) 0.0228 Uani 1.000 ? ?
C(12) -0.2083(1) 0.3095(5) 1.1984(2) 0.0219 Uani 1.000 ? ?
C(13) -0.1804(1) 0.6770(5) 1.0502(3) 0.0289 Uani 1.000 ? ?
C(14) -0.2104(2) 0.6655(6) 1.1011(3) 0.0368 Uani 1.000 ? ?
C(15) -0.1777(2) 0.8223(6) 1.0298(3) 0.0387 Uani 1.000 ? ?
C(16) -0.1097(2) 0.7369(6) 1.1132(3) 0.0385 Uani 1.000 ? ?
C(17) -0.1251(2) 0.7730(6) 1.1806(3) 0.0378 Uani 1.000 ? ?
C(18) -0.0687(2) 0.7273(7) 1.1183(4) 0.0500 Uani 1.000 ? ?
C(19) -0.1975(1) 0.4419(5) 0.9063(2) 0.0224 Uani 1.000 ? ?
C(20) -0.2375(1) 0.4113(6) 0.9205(3) 0.0272 Uani 1.000 ? ?
C(21) -0.1899(1) 0.4202(5) 0.8327(3) 0.0233 Uani 1.000 ? ?
C(22) -0.1565(1) 0.1893(5) 0.9291(3) 0.0242 Uani 1.000 ? ?
C(23) -0.1919(1) 0.1109(5) 0.9151(3) 0.0267 Uani 1.000 ? ?
C(24) -0.1322(1) 0.1770(5) 0.8690(3) 0.0260 Uani 1.000 ? ?
C(25) -0.0602(1) 0.1843(5) 1.0043(3) 0.0273 Uani 1.000 ? ?
C(26) -0.0281(2) 0.2297(6) 0.9642(3) 0.0442 Uani 1.000 ? ?
C(27) -0.0487(2) 0.0637(6) 1.0466(3) 0.0462 Uani 1.000 ? ?
C(28) -0.0498(1) 0.3817(5) 1.1149(3) 0.0242 Uani 1.000 ? ?
C(29) -0.0375(2) 0.2854(7) 1.1694(3) 0.0419 Uani 1.000 ? ?
C(30) -0.0160(2) 0.4497(8) 1.0884(3) 0.0424 Uani 1.000 ? ?
C(31) -0.0080(4) 0.324(1) 0.7572(8) 0.045(4) Uani 0.500 ? ?
C(31*) 0.0080(4) 0.324(1) 0.7428(8) 0.045(4) Uani 0.500 ? ?
C(32) 0.0182(4) 0.242(1) 0.7286(7) 0.045(3) Uani 0.500 ? ?
C(32*) -0.0182(4) 0.242(1) 0.7714(7) 0.045(3) Uani 0.500 ? ?
C(33) 0.0360(4) 0.266(1) 0.7093(7) 0.050(4) Uani 0.500 ? ?
C(33*) -0.0360(4) 0.266(1) 0.7907(7) 0.050(4) Uani 0.500 ? ?
C(34) 0.0391(4) 0.131(1) 0.7063(7) 0.052(4) Uani 0.500 ? ?
C(34*) -0.0391(4) 0.131(1) 0.7937(7) 0.052(4) Uani 0.500 ? ?
C(35) 0.0434(4) 0.010(1) 0.7027(8) 0.054(4) Uani 0.500 ? ?
C(35*) -0.0434(4) 0.010(1) 0.7973(8) 0.054(4) Uani 0.500 ? ?
C(36) 0.0156(3) 0.101(1) 0.7325(7) 0.035(3) Uani 0.500 ? ?
C(36*) -0.0156(3) 0.101(1) 0.7675(7) 0.035(3) Uani 0.500 ? ?
C(37) 0.0136(3) 0.042(1) 0.7346(7) 0.035(3) Uani 0.500 ? ?
C(37*) -0.0136(3) 0.042(1) 0.7654(7) 0.035(3) Uani 0.500 ? ?
B(1) -0.1557(1) 0.3219(5) 1.1093(3) 0.018(1) Uani 1.000 ? ?
H(1) -0.096(1) 0.405(5) 0.917(2) 0.0290 Uani 1.000 ? ?
H(2) -0.071(1) 0.569(5) 0.997(3) 0.0290 Uani 1.000 ? ?
H(3) -0.0594 0.7790 0.9317 0.0476 Uani 1.000 ? ?
H(4) -0.0871 0.8653 0.8900 0.0476 Uani 1.000 ? ?
H(5) -0.0938 0.8366 0.9643 0.0476 Uani 1.000 ? ?
H(6) -0.1667 0.7594 0.8965 0.0401 Uani 1.000 ? ?
H(7) -0.1444 0.8019 0.8359 0.0401 Uani 1.000 ? ?
H(8) -0.1642 0.6653 0.8357 0.0401 Uani 1.000 ? ?
H(9) -0.1027 0.5480 0.7999 0.0456 Uani 1.000 ? ?
H(10) -0.0830 0.6848 0.8006 0.0456 Uani 1.000 ? ?
H(11) -0.0650 0.5641 0.8372 0.0456 Uani 1.000 ? ?
H(12) -0.1230 0.4675 1.1646 0.0284 Uani 1.000 ? ?
H(13) -0.1639 0.5085 1.1609 0.0284 Uani 1.000 ? ?
H(14) -0.2010 0.3939 1.0482 0.0228 Uani 1.000 ? ?
H(15) -0.1951 0.2426 1.0378 0.0228 Uani 1.000 ? ?
H(16) -0.1251 0.1569 1.0731 0.0225 Uani 1.000 ? ?
H(17) -0.1074 0.2121 1.1388 0.0225 Uani 1.000 ? ?
H(18) -0.1529 0.0678 1.1680 0.0279 Uani 1.000 ? ?
H(19) -0.1881 -0.0382 1.2464 0.0297 Uani 1.000 ? ?
H(20) -0.2351 0.0736 1.2969 0.0278 Uani 1.000 ? ?
H(21) -0.2482 0.2942 1.2648 0.0274 Uani 1.000 ? ?
H(22) -0.2142 0.3986 1.1864 0.0262 Uani 1.000 ? ?
H(23) -0.1898 0.6315 1.0116 0.0347 Uani 1.000 ? ?
H(24) -0.2040 0.7195 1.1387 0.0442 Uani 1.000 ? ?
H(25) -0.2330 0.6953 1.0817 0.0442 Uani 1.000 ? ?
H(26) -0.2126 0.5757 1.1148 0.0442 Uani 1.000 ? ?
H(27) -0.1716 0.8745 1.0679 0.0465 Uani 1.000 ? ?
H(28) -0.1592 0.8315 0.9982 0.0465 Uani 1.000 ? ?
H(29) -0.2005 0.8505 1.0106 0.0465 Uani 1.000 ? ?
H(30) -0.1147 0.8119 1.0856 0.0462 Uani 1.000 ? ?
H(31) -0.1153 0.8562 1.1950 0.0454 Uani 1.000 ? ?
H(32) -0.1511 0.7791 1.1761 0.0454 Uani 1.000 ? ?
H(33) -0.1185 0.7062 1.2122 0.0454 Uani 1.000 ? ?
H(34) -0.0618 0.6605 1.1497 0.0600 Uani 1.000 ? ?
H(35) -0.0598 0.7053 1.0761 0.0600 Uani 1.000 ? ?
H(36) -0.0589 0.8106 1.1326 0.0600 Uani 1.000 ? ?
H(37) -0.1946 0.5347 0.9136 0.0269 Uani 1.000 ? ?
H(38) -0.2415 0.4255 0.9664 0.0326 Uani 1.000 ? ?
H(39) -0.2531 0.4680 0.8945 0.0326 Uani 1.000 ? ?
H(40) -0.2428 0.3211 0.9096 0.0326 Uani 1.000 ? ?
H(41) -0.1951 0.3303 0.8211 0.0280 Uani 1.000 ? ?
H(42) -0.2051 0.4777 0.8063 0.0280 Uani 1.000 ? ?
H(43) -0.1649 0.4390 0.8254 0.0280 Uani 1.000 ? ?
H(44) -0.1438 0.1416 0.9638 0.0290 Uani 1.000 ? ?
H(45) -0.2072 0.1180 0.9521 0.0320 Uani 1.000 ? ?
H(46) -0.2044 0.1461 0.8766 0.0320 Uani 1.000 ? ?
H(47) -0.1862 0.0199 0.9077 0.0320 Uani 1.000 ? ?
H(48) -0.1267 0.0857 0.8617 0.0312 Uani 1.000 ? ?
H(49) -0.1446 0.2125 0.8308 0.0312 Uani 1.000 ? ?
H(50) -0.1100 0.2246 0.8776 0.0312 Uani 1.000 ? ?
H(51) -0.0780 0.1520 0.9726 0.0328 Uani 1.000 ? ?
H(52) -0.0081 0.2526 0.9935 0.0530 Uani 1.000 ? ?
H(53) -0.0211 0.1593 0.9358 0.0530 Uani 1.000 ? ?
H(54) -0.0352 0.3047 0.9381 0.0530 Uani 1.000 ? ?
H(55) -0.0688 0.0359 1.0719 0.0554 Uani 1.000 ? ?
H(56) -0.0416 -0.0066 1.0185 0.0554 Uani 1.000 ? ?
H(57) -0.0287 0.0875 1.0759 0.0554 Uani 1.000 ? ?
H(58) -0.0624 0.4501 1.1373 0.0290 Uani 1.000 ? ?
H(59) -0.0581 0.2425 1.1866 0.0503 Uani 1.000 ? ?
H(60) -0.0215 0.2209 1.1515 0.0503 Uani 1.000 ? ?
H(61) -0.0247 0.3330 1.2039 0.0503 Uani 1.000 ? ?
H(62) -0.0001 0.3847 1.0707 0.0509 Uani 1.000 ? ?
H(63) -0.0232 0.5108 1.0543 0.0509 Uani 1.000 ? ?
H(64) -0.0033 0.4963 1.1234 0.0509 Uani 1.000 ? ?

loop_
_geom_bond_atom_site_label_1
_geom_bond_atom_site_label_2
_geom_bond_distance
_geom_bond_site_symmetry_1
_geom_bond_site_symmetry_2
_geom_bond_publ_flag
Ir(1) P(1) 2.303(1) ? ? yes
Ir(1) P(2) 2.396(1) ? ? yes
Ir(1) P(3) 2.376(1) ? ? yes
Ir(1) P(4) 2.332(1) ? ? yes
P(1) C(1) 1.826(6) ? ? yes
P(1) C(2) 1.831(5) ? ? yes
P(1) C(3) 1.812(6) ? ? yes
P(2) C(4) 1.822(5) ? ? yes
P(2) C(13) 1.889(5) ? ? yes
P(2) C(16) 1.865(6) ? ? yes
P(3) C(5) 1.832(5) ? ? yes
P(3) C(19) 1.873(5) ? ? yes
P(3) C(22) 1.866(5) ? ? yes
P(4) C(6) 1.821(5) ? ? yes
P(4) C(25) 1.865(5) ? ? yes
P(4) C(28) 1.867(5) ? ? yes
C(4) B(1) 1.682(7) ? ? yes
C(5) B(1) 1.661(7) ? ? yes
C(6) B(1) 1.655(7) ? ? yes
C(7) C(8) 1.409(7) ? ? yes
C(7) C(12) 1.408(7) ? ? yes
C(7) B(1) 1.646(7) ? ? yes
C(8) C(9) 1.402(7) ? ? yes
C(9) C(10) 1.365(7) ? ? yes
C(10) C(11) 1.395(8) ? ? yes
C(11) C(12) 1.375(7) ? ? yes
C(13) C(14) 1.535(8) ? ? yes
C(13) C(15) 1.522(8) ? ? yes
C(16) C(17) 1.532(8) ? ? yes
C(16) C(18) 1.497(9) ? ? yes
C(19) C(20) 1.533(7) ? ? yes
C(19) C(21) 1.533(7) ? ? yes
C(22) C(23) 1.534(7) ? ? yes
C(22) C(24) 1.533(7) ? ? yes
C(25) C(26) 1.519(8) ? ? yes
C(25) C(27) 1.530(8) ? ? yes
C(28) C(29) 1.518(8) ? ? yes
C(28) C(30) 1.526(8) ? ? yes
C(31) C(31) 0.66(2) ? ? yes
C(31) C(32) 1.40(2) ? ? yes
C(31) C(32) 0.95(2) ? ? yes
C(31) C(33) 1.38(2) ? ? yes
C(32) C(32) 1.62(3) ? ? yes
C(32) C(33) 0.81(2) ? ? yes
C(32) C(34) 1.44(2) ? ? yes
C(32) C(36) 1.42(2) ? ? yes
C(33) C(34) 1.36(2) ? ? yes
C(34) C(35) 1.23(2) ? ? yes
C(34) C(36) 1.06(2) ? ? yes
C(34) C(37) 1.42(2) ? ? yes
C(35) C(36) 1.51(2) ? ? yes
C(35) C(37) 1.33(2) ? ? yes
C(36) C(36) 1.37(3) ? ? yes
C(36) C(37) 0.60(2) ? ? yes
C(36) C(37) 1.41(1) ? ? yes
C(37) C(37) 1.19(3) ? ? yes
